data_8103630
loop_
_publ_author_name
'Schofield, P.F.'
'Stretton, I.C.'
'Knight, K.S.'
'Wilson, C.C.'

_publ_section_title
;
 Temperature related structural variation of the hydrous components in
 gypsum
;
_journal_name_full 'Zeitschrift fuer Kristallographie (149,1979-)'
_journal_page_first 707
_journal_page_last 710
_journal_volume 215
_journal_year 2000
_chemical_formula_sum 'Ca H4 O6 S'
_chemical_name_systematic 'Ca (S O4) (H2 O)2'
_space_group_IT_number 15
_symmetry_space_group_name_Hall '-I 2yc'
_symmetry_space_group_name_H-M 'I 1 2/c 1'
_cell_angle_alpha 90
_cell_angle_beta 118.491
_cell_angle_gamma 90
_cell_formula_units_Z 4
_cell_length_a 5.6749
_cell_length_b 15.1427
_cell_length_c 6.5091
_cell_volume 491.607
_citation_journal_id_ASTM ZEKRDZ
_cod_data_source_file Schofield_ZEKRDZ_2000_825.cif
_cod_data_source_block H4Ca1O6S1
_cod_original_sg_symbol_Hall '-C 2yc (x,y,-x+z)'
_cod_original_formula_sum 'H4 Ca1 O6 S1'
_cod_database_code 8103630

loop_
_symmetry_equiv_pos_as_xyz
x,y,z
-x,y,-z+1/2
-x,-y,-z
x,-y,z-1/2
x+1/2,y+1/2,z+1/2
-x+1/2,y+1/2,-z+1
-x+1/2,-y+1/2,-z+1/2
x+1/2,-y+1/2,z

loop_
_atom_site_label
_atom_site_type_symbol
_atom_site_fract_x
_atom_site_fract_y
_atom_site_fract_z
_atom_site_occupancy
_atom_site_U_iso_or_equiv
S1 S+6 0 0.0773 0.75 1 0.0
Ca1 Ca+2 0.5 0.07983 0.25 1 0.0
H2 H+1 0.4069 0.2435 0.4926 1 0.0
H1 H+1 0.2508 0.1615 0.507 1 0.0
O3 O-2 0.3817 0.18219 0.4603 1 0.0
O1 O-2 0.964 0.13211 0.5506 1 0.0
O2 O-2 0.7575 0.02218 0.6669 1 0.0
